data_4300394
_journal_name_full 'Inorganic Chemistry'
_journal_year 2006
_chemical_formula_sum 'C18 H15 Cl Cu N4 S'
_chemical_formula_weight 418.39
_space_group_IT_number 15
_symmetry_cell_setting monoclinic
_symmetry_space_group_name_Hall '-C 2yc'
_symmetry_space_group_name_H-M 'C 1 2/c 1'
_cell_angle_alpha 90.00
_cell_angle_beta 112.2120(10)
_cell_angle_gamma 90.00
_cell_formula_units_Z 8
_cell_length_a 27.2036(11)
_cell_length_b 9.0209(4)
_cell_length_c 15.4178(6)
_cell_measurement_temperature 295(2)
_cell_volume 3502.8(3)
_diffrn_ambient_temperature 295(2)
_exptl_crystal_density_diffrn 1.587
_cod_depositor_comments
;
The following automatic conversions were performed:
'_symmetry_cell_setting' value 'Monoclinic' changed to 'monoclinic'
according to '/home/saulius/struct/CIF-dictionaries/cif_core.dic'
dictionary named 'cif_core.dic' version 2.4.1 from 2010-06-29.

Automatic conversion script
Id: cif_fix_enum 1527 2010-12-29 10:47:43Z saulius 
;
_cod_original_sg_symbol_H-M 'C 2/c'
_cod_database_code 4300394

loop_
_symmetry_equiv_pos_as_xyz
'x, y, z'
'-x, y, -z+1/2'
'x+1/2, y+1/2, z'
'-x+1/2, y+1/2, -z+1/2'
'-x, -y, -z'
'x, -y, z-1/2'
'-x+1/2, -y+1/2, -z'
'x+1/2, -y+1/2, z-1/2'

loop_
_atom_site_label
_atom_site_type_symbol
_atom_site_fract_x
_atom_site_fract_y
_atom_site_fract_z
_atom_site_U_iso_or_equiv
_atom_site_adp_type
_atom_site_occupancy
_atom_site_symmetry_multiplicity
_atom_site_calc_flag
_atom_site_refinement_flags
_atom_site_disorder_assembly
_atom_site_disorder_group
Cu Cu 0.127560(8) 0.26418(3) 0.409496(16) 0.03540(10) Uani 1 1 d . . .
Cl Cl 0.05630(2) 0.17284(6) 0.42435(4) 0.04965(15) Uani 1 1 d . . .
S S 0.08097(3) 0.61989(7) 0.44148(4) 0.05812(17) Uani 1 1 d . . .
N1 N 0.12076(6) 0.16394(18) 0.28912(11) 0.0389(4) Uani 1 1 d . . .
N2 N 0.20343(7) 0.28284(18) 0.32322(12) 0.0399(4) Uani 1 1 d . . .
N3 N 0.19249(6) 0.32705(17) 0.39311(11) 0.0346(3) Uani 1 1 d . . .
N4 N 0.15695(6) 0.39124(18) 0.52132(12) 0.0411(4) Uani 1 1 d . . .
C1 C 0.08173(8) 0.0771(2) 0.23358(15) 0.0480(5) Uani 1 1 d . . .
H1A H 0.0528 0.0582 0.2501 0.058 Uiso 1 1 calc R . .
C2 C 0.08277(9) 0.0151(3) 0.15333(16) 0.0543(6) Uani 1 1 d . . .
H2A H 0.0551 -0.0452 0.1161 0.065 Uiso 1 1 calc R . .
C3 C 0.12538(9) 0.0432(3) 0.12876(16) 0.0518(5) Uani 1 1 d . . .
H3A H 0.1269 0.0022 0.0745 0.062 Uiso 1 1 calc R . .
C4 C 0.16590(8) 0.1326(2) 0.18497(15) 0.0461(5) Uani 1 1 d . . .
H4A H 0.1950 0.1529 0.1693 0.055 Uiso 1 1 calc R . .
C5 C 0.16241(7) 0.1915(2) 0.26494(14) 0.0378(4) Uani 1 1 d . . .
C6 C 0.22474(7) 0.4166(2) 0.46105(13) 0.0361(4) Uani 1 1 d . . .
C7 C 0.27386(8) 0.4734(2) 0.46562(15) 0.0449(5) Uani 1 1 d . . .
H7A H 0.2874 0.4466 0.4208 0.054 Uiso 1 1 calc R . .
C8 C 0.30122(9) 0.5672(3) 0.53561(18) 0.0559(6) Uani 1 1 d . . .
H8A H 0.3337 0.6055 0.5393 0.067 Uiso 1 1 calc R . .
C9 C 0.27989(10) 0.6065(3) 0.60335(17) 0.0561(6) Uani 1 1 d . . .
H9A H 0.2986 0.6731 0.6503 0.067 Uiso 1 1 calc R . .
C10 C 0.23358(9) 0.5516(2) 0.60270(15) 0.0478(5) Uani 1 1 d . . .
H10A H 0.2215 0.5787 0.6494 0.057 Uiso 1 1 calc R . .
C11 C 0.20323(7) 0.4520(2) 0.53041(13) 0.0365(4) Uani 1 1 d . . .
C12 C 0.13093(7) 0.4331(2) 0.58190(14) 0.0405(4) Uani 1 1 d . . .
C13 C 0.14309(9) 0.3670(3) 0.66810(16) 0.0528(5) Uani 1 1 d . . .
H13A H 0.1700 0.2965 0.6889 0.063 Uiso 1 1 calc R . .
C14 C 0.11521(10) 0.4053(3) 0.72418(17) 0.0589(6) Uani 1 1 d . . .
H14A H 0.1236 0.3615 0.7826 0.071 Uiso 1 1 calc R . .
C15 C 0.07556(10) 0.5076(3) 0.69275(17) 0.0559(6) Uani 1 1 d . . .
H15A H 0.0568 0.5323 0.7301 0.067 Uiso 1 1 calc R . .
C16 C 0.06263(8) 0.5756(2) 0.60673(17) 0.0492(5) Uani 1 1 d . . .
H16A H 0.0353 0.6450 0.5864 0.059 Uiso 1 1 calc R . .
C17 C 0.09078(8) 0.5395(2) 0.55046(14) 0.0418(4) Uani 1 1 d . . .
C18 C 0.02764(12) 0.7481(3) 0.4231(2) 0.0681(7) Uani 1 1 d . . .
H18A H 0.0196 0.7979 0.3643 0.102 Uiso 1 1 calc R . .
H18B H 0.0380 0.8198 0.4728 0.102 Uiso 1 1 calc R . .
H18C H -0.0032 0.6954 0.4223 0.102 Uiso 1 1 calc R . .

loop_
_atom_site_aniso_label
_atom_site_aniso_U_11
_atom_site_aniso_U_22
_atom_site_aniso_U_33
_atom_site_aniso_U_23
_atom_site_aniso_U_13
_atom_site_aniso_U_12
Cu 0.03127(14) 0.04200(15) 0.03558(15) -0.00139(9) 0.01565(11) -0.00095(9)
Cl 0.0407(3) 0.0621(3) 0.0536(3) -0.0009(2) 0.0262(2) -0.0067(2)
S 0.0650(4) 0.0613(4) 0.0549(4) 0.0118(3) 0.0304(3) 0.0121(3)
N1 0.0343(8) 0.0474(9) 0.0368(9) -0.0032(7) 0.0155(7) -0.0025(7)
N2 0.0362(8) 0.0475(9) 0.0406(9) -0.0048(7) 0.0198(7) -0.0034(7)
N3 0.0326(7) 0.0360(8) 0.0364(8) 0.0012(6) 0.0145(7) 0.0013(6)
N4 0.0382(8) 0.0474(9) 0.0417(9) -0.0082(7) 0.0198(7) 0.0000(7)
C1 0.0390(10) 0.0591(12) 0.0475(12) -0.0066(10) 0.0181(9) -0.0087(9)
C2 0.0462(12) 0.0625(14) 0.0523(13) -0.0162(11) 0.0165(10) -0.0138(10)
C3 0.0515(12) 0.0608(13) 0.0456(12) -0.0147(10) 0.0214(10) -0.0023(10)
C4 0.0437(11) 0.0541(12) 0.0463(12) -0.0074(9) 0.0235(9) -0.0020(9)
C5 0.0341(9) 0.0418(10) 0.0377(10) -0.0004(8) 0.0139(8) 0.0001(8)
C6 0.0342(9) 0.0350(9) 0.0390(10) 0.0016(7) 0.0137(8) 0.0007(7)
C7 0.0413(10) 0.0482(11) 0.0493(12) -0.0010(9) 0.0217(9) -0.0078(9)
C8 0.0474(12) 0.0597(13) 0.0607(14) -0.0056(11) 0.0204(11) -0.0170(10)
C9 0.0566(13) 0.0516(13) 0.0554(14) -0.0138(10) 0.0160(11) -0.0149(10)
C10 0.0502(12) 0.0459(11) 0.0468(12) -0.0085(9) 0.0178(10) -0.0005(9)
C11 0.0361(9) 0.0343(9) 0.0380(10) 0.0015(7) 0.0129(8) 0.0051(7)
C12 0.0388(10) 0.0447(10) 0.0414(11) -0.0082(8) 0.0190(9) -0.0025(8)
C13 0.0575(13) 0.0573(13) 0.0453(12) 0.0004(10) 0.0214(10) 0.0091(10)
C14 0.0738(16) 0.0658(15) 0.0438(13) -0.0016(11) 0.0297(12) -0.0029(13)
C15 0.0642(14) 0.0626(14) 0.0562(14) -0.0164(11) 0.0403(12) -0.0128(11)
C16 0.0466(11) 0.0478(11) 0.0615(14) -0.0096(10) 0.0297(11) -0.0016(9)
C17 0.0414(10) 0.0425(10) 0.0456(11) -0.0045(9) 0.0213(9) -0.0030(8)
C18 0.0607(16) 0.0570(15) 0.076(2) 0.0057(12) 0.0134(15) 0.0080(11)

loop_
_geom_bond_atom_site_label_1
_geom_bond_atom_site_label_2
_geom_bond_distance
_geom_bond_site_symmetry_2
_geom_bond_publ_flag
Cu N3 1.9603(15) . ?
Cu N4 1.9706(16) . ?
Cu N1 2.0092(16) . ?
Cu Cl 2.1965(5) . ?
S C17 1.755(2) . ?
S C18 1.792(3) . ?
N1 C1 1.337(3) . ?
N1 C5 1.343(2) . ?
N2 N3 1.285(2) . ?
N2 C5 1.405(2) . ?
N3 C6 1.351(2) . ?
N4 C11 1.331(2) . ?
N4 C12 1.420(2) . ?
C1 C2 1.368(3) . ?
C2 C3 1.373(3) . ?
C3 C4 1.376(3) . ?
C4 C5 1.378(3) . ?
C6 C7 1.408(3) . ?
C6 C11 1.436(3) . ?
C7 C8 1.351(3) . ?
C8 C9 1.418(3) . ?
C9 C10 1.350(3) . ?
C10 C11 1.427(3) . ?
C12 C13 1.378(3) . ?
C12 C17 1.396(3) . ?
C13 C14 1.392(3) . ?
C14 C15 1.362(3) . ?
C15 C16 1.381(3) . ?
C16 C17 1.396(3) . ?
